data_1552897
loop_
_publ_author_name
'Asgari, Mehrdad'
'Jawahery, Sudi'
'Bloch, Eric D.'
'Hudson, Matthew R.'
'Flacau, Roxana'
'Vlaisavljevich, Bess'
'Long, Jeffrey R.'
'Brown, Craig M.'
'Queen, Wendy L.'

_publ_section_title
;
 An experimental and computational study of CO<sub>2</sub> adsorption in
 the sodalite-type M-BTT (M = Cr, Mn, Fe, Cu) metal-organic frameworks
 featuring open metal sites.
;
_journal_issue 20
_journal_name_full 'Chemical science'
_journal_page_first 4579
_journal_page_last 4588
_journal_paper_doi 10.1039/c8sc00971f
_journal_volume 9
_journal_year 2018
_chemical_formula_sum 'C29.23 H15.77 Cl Fe4.36 N32 O7.88'
_chemical_formula_weight 1220.15
_space_group_IT_number 221
_space_group_name_Hall '-P 4 2 3'
_space_group_name_H-M_alt 'P m -3 m'
_symmetry_cell_setting cubic
_symmetry_space_group_name_Hall '-P 4 2 3'
_symmetry_space_group_name_H-M 'P m -3 m'
_audit_creation_date 2016-06-08T15:27
_audit_creation_method 'from EXP file using GSAS2CIF'
_audit_update_record
;
2017-10-25 deposited with the CCDC.
2018-04-23 downloaded from the CCDC.
;
_cell_angle_alpha 90.0
_cell_angle_beta 90.0
_cell_angle_gamma 90.0
_cell_formula_units_Z 3
_cell_length_a 18.90048(32)
_cell_length_b 18.90048
_cell_length_c 18.90048
_cell_measurement_reflns_used 666
_cell_measurement_temperature 10
_cell_measurement_theta_max 160
_cell_measurement_theta_min 4
_cell_volume 6751.78(11)
_computing_structure_refinement GSAS
_diffrn_ambient_temperature 10
_diffrn_measurement_device_type BT1
_diffrn_radiation_probe neutron
_diffrn_radiation_wavelength 2.0775
_exptl_absorpt_correction_T_max 1.00000
_exptl_absorpt_correction_T_min 1.00000
_exptl_absorpt_process_details
;   GSAS Absorption/surface roughness correction: function number 0
 No correction is applied.
;
_pd_block_id 2016-06-08T15:27|0P5_CH3O_FINAL|WENDY|BT1
_pd_calc_method 'Rietveld Refinement'
_pd_instr_location ' ?'
_pd_meas_2theta_range_inc 0.05
_pd_meas_2theta_range_max 166.25
_pd_meas_2theta_range_min 1.5
_pd_meas_number_of_points 3296
_pd_phase_name 'from Z:/queen/Desktop/FeBTT/FeBTT_CO2 _September2013_new/bare/BARE'
_pd_proc_2theta_range_inc 0.05
_pd_proc_2theta_range_max 166.4217
_pd_proc_2theta_range_min 1.6717
_pd_proc_info_datetime 2016-06-08T15:27:16
_pd_proc_info_excluded_regions ' ?'
_pd_proc_ls_background_function
;   GSAS Background function number 1 with 10 terms.
 Shifted Chebyshev function of 1st kind
      1:    1557.91     2:   -414.969     3:    325.380     4:   -22.4670    
      5:    176.528     6:   -46.2753     7:    104.427     8:   -21.3932    
      9:    54.3467    10:   -3.99837    
;
_pd_proc_ls_peak_cutoff 0.00050
_pd_proc_ls_profile_function
;
 CW Profile function number 3 with  19 terms
 Pseudovoigt profile coefficients as parameterized in
 P. Thompson, D.E. Cox & J.B. Hastings (1987). J. Appl. Cryst.,20,79-83.
 Asymmetry correction of L.W. Finger, D.E. Cox & A. P. Jephcoat (1994).
 J. Appl. Cryst.,27,892-900.
 #1(GU)   =  532.082 #2(GV)   = -269.462 #3(GW)   =  125.486
 #4(GP)   =    0.636 #5(LX)   =    0.000 #6(LY)   =   20.328
 #7(S/L)  =   0.0433 #8(H/L)  =   0.0360
 #9(trns) =     0.00 #10(shft)=   0.0000
 #11(stec)=     0.00 #12(ptec)=     0.00 #13(sfec)=     0.00
 #14(L11) =    0.000 #15(L22) =    0.000 #16(L33) =    0.000
 #17(L12) =    0.000 #18(L13) =    0.000 #19(L23) =    0.000
 Peak tails are ignored  where the intensity is below 0.0005 times the peak
   Aniso. broadening axis   0.0   0.0   1.0
;
_pd_proc_ls_prof_R_factor 0.0235
_pd_proc_ls_prof_wR_expected 0.0245
_pd_proc_ls_prof_wR_factor 0.0272
_pd_proc_number_of_points 3296
_pd_spec_mounting ' ?'
_refine_ls_goodness_of_fit_all 1.12
_refine_ls_matrix_type full
_refine_ls_number_parameters 47
_refine_ls_number_restraints 21
_refine_ls_R_Fsqd_factor 0.05084
_refine_ls_shift/su_max 0.07
_refine_ls_shift/su_mean 0.01
_reflns_d_resolution_high 1.055
_reflns_d_resolution_low 18.900
_reflns_limit_h_max 18
_reflns_limit_h_min 1
_reflns_limit_k_max 12
_reflns_limit_k_min 0
_reflns_limit_l_max 10
_reflns_limit_l_min 0
_reflns_number_total 666
_cod_data_source_file c8sc00971f3.cif
_cod_data_source_block 0P5_CH3O_FINAL_publ
_cod_depositor_comments
;
The following automatic conversions were performed:

'_geom_bond_publ_flag' value 'N' changed to 'n' according to
/home/data/users/saulius/crontab/automatic-downloads/current/RSC/lib/dictionaries/cif_core.dic
dictionary named 'cif_core.dic' version 2.4.2 from 2011-04-26 (203
times).

'_geom_angle_publ_flag' value 'N' changed to 'n' according to
/home/data/users/saulius/crontab/automatic-downloads/current/RSC/lib/dictionaries/cif_core.dic
dictionary named 'cif_core.dic' version 2.4.2 from 2011-04-26 (171
time).

Automatic conversion script
Id: cif_fix_values 5376 2017-05-30 11:51:03Z andrius 
;
_cod_original_cell_volume 6751.78(34)
_cod_database_code 1552897
_gsas_exptl_extinct_corr_t_min 1.00000
_gsas_exptl_extinct_corr_t_max 1.00000

loop_
_symmetry_equiv_pos_site_id
_symmetry_equiv_pos_as_xyz
1 +x,+y,+z
2 +z,+x,+y
3 +y,+z,+x
4 +x,+y,-z
5 -z,+x,+y
6 +y,-z,+x
7 -z,+x,-y
8 -y,-z,+x
9 +y,-z,-x
10 -x,+y,-z
11 -z,-x,+y
12 +x,-y,-z
13 +y,+x,+z
14 +z,+y,+x
15 +x,+z,+y
16 +y,+x,-z
17 -z,+y,+x
18 +x,-z,+y
19 -z,+y,-x
20 -x,-z,+y
21 +x,-z,-y
22 -y,+x,-z
23 -z,-y,+x
24 +y,-x,-z
-1 -x,-y,-z
-2 -z,-x,-y
-3 -y,-z,-x
-4 -x,-y,+z
-5 +z,-x,-y
-6 -y,+z,-x
-7 +z,-x,+y
-8 +y,+z,-x
-9 -y,+z,+x
-10 +x,-y,+z
-11 +z,+x,-y
-12 -x,+y,+z
-13 -y,-x,-z
-14 -z,-y,-x
-15 -x,-z,-y
-16 -y,-x,+z
-17 +z,-y,-x
-18 -x,+z,-y
-19 +z,-y,+x
-20 +x,+z,-y
-21 -x,+z,+y
-22 +y,-x,+z
-23 +z,+y,-x
-24 -y,+x,+z

loop_
_atom_site_type_symbol
_atom_site_label
_atom_site_fract_x
_atom_site_fract_y
_atom_site_fract_z
_atom_site_occupancy
_atom_site_thermal_displace_type
_atom_site_U_iso_or_equiv
_atom_site_symmetry_multiplicity
Fe Fe1 0.1331(4) 0.5 0.0 1.0 Uiso 0.002(1) 12
C C1 0.15171(32) 0.3369(4) -0.15171(32) 1.0 Uiso 0.0169(10) 24
C C2 0.18118(30) 0.2724(4) -0.18118(30) 1.0 Uiso 0.0169(10) 24
C C3 0.24214(27) 0.24214(27) -0.1470(4) 1.0 Uiso 0.0169(10) 24
Cl Cl1 0.0 0.5 0.0 1.0 Uiso 0.006(4) 3
N N1 0.13058(21) 0.42070(19) -0.08111(22) 1.0 Uiso 0.0148(5) 48
N N2 0.17655(22) 0.36792(21) -0.09175(21) 1.0 Uiso 0.0148(5) 48
H H1 0.2633(5) 0.2633(5) -0.1073(6) 1.0 Uiso 0.025(4) 24
Fe Fe2 0.2678(27) 0.0 0.0 0.1793 Uiso 0.10322 6
O Os 0.2482(6) 0.5 0.0 0.6471 Uiso 0.03508 12
C Cs 0.3013(10) 0.5 0.0538(10) 0.3236 Uiso 0.03508 24
O O1a 0.2582(15) 0.5 0.0 0.358(11) Uiso 0.09(1) 12
O O1b 0.3078(32) 0.3881(17) 0.0 0.179(5) Uiso 0.10(2) 24
C C1a 0.2849(20) 0.4448(12) 0.0 0.179(5) Uiso 0.10(2) 24
H Hsa 0.2772(19) 0.5 0.1009(9) 0.3236 Uiso 0.10908 24
H Hsb 0.3296(14) 0.4532(8) 0.0489(17) 0.3236 Uiso 0.10908 48
C C2a 0.0 0.2854(17) 0.0404(19) 0.074(4) Uiso 0.09(3) 24
O O2b 0.0 0.240(5) 0.081(6) 0.074(4) Uiso 0.09(3) 24
O O2a 0.0 0.3308(4) 0.0 0.295(15) Uiso 0.07(4) 6
C C3a 0.135(4) 0.135(4) 0.0 0.156(7) Uiso 0.07(2) 12
O O3a 0.076(5) 0.118(5) 0.0 0.078(4) Uiso 0.07(2) 24
O O3b 0.194(5) 0.153(5) 0.0 0.078(4) Uiso 0.07(2) 24

loop_
_atom_type_symbol
_atom_type_number_in_cell
_atom_type_scat_length_neutron
_atom_type_scat_source
Fe 13.076 0.9450 International_Tables_Vol_C
C 87.698 0.6646 International_Tables_Vol_C
Cl 3.0 0.9577 International_Tables_Vol_C
N 96.0 0.9360 International_Tables_Vol_C
H 47.299 -0.3739 International_Tables_Vol_C
O 23.635 0.5803 International_Tables_Vol_C

loop_
_geom_angle_atom_site_label_1
_geom_angle_atom_site_label_2
_geom_angle_atom_site_label_3
_geom_angle
_geom_angle_site_symmetry_1
_geom_angle_site_symmetry_3
_geom_angle_publ_flag
Cl1 Fe1 N1 88.71(24) 1_555 1_555 n
Cl1 Fe1 N1 88.71(24) 1_555 4_555 n
Cl1 Fe1 N1 88.71(24) 1_555 12_565 n
Cl1 Fe1 N1 88.71(24) 1_555 -10_565 n
N1 Fe1 N1 91.26(24) 1_555 4_555 n
N1 Fe1 N1 177.4(5) 1_555 12_565 n
N1 Fe1 N1 88.68(24) 1_555 -10_565 n
N1 Fe1 N1 88.68(24) 4_555 12_565 n
N1 Fe1 N1 177.4(5) 4_555 -10_565 n
N1 Fe1 N1 91.26(24) 12_565 -10_565 n
C2 C1 N2 123.3(4) 1_555 1_555 n
C2 C1 N2 123.3(4) 1_555 19_555 n
N2 C1 N2 112.9(7) 1_555 19_555 n
C1 C2 C3 118.0(4) 1_555 1_555 n
C1 C2 C3 118.0(4) 1_555 7_555 n
C3 C2 C3 124.1(7) 1_555 7_555 n
C2 C3 C2 115.8(7) 1_555 9_555 n
C2 C3 H1 122.0(4) 1_555 1_555 n
C2 C3 H1 122.0(4) 9_555 1_555 n
Fe1 Cl1 Fe1 180.0 1_555 10_555 n
Fe1 Cl1 Fe1 90.0 1_555 14_555 n
Fe1 Cl1 Fe1 90.0 1_555 19_555 n
Fe1 Cl1 Fe1 90.0 10_555 14_555 n
Fe1 Cl1 Fe1 90.0 10_555 19_555 n
Fe1 Cl1 Fe1 180.0 14_555 19_555 n
Fe1 N1 N1 121.43(21) 1_555 19_555 n
Fe1 N1 N2 127.9(4) 1_555 1_555 n
N1 N1 N2 110.66(26) 19_555 1_555 n
C1 N2 N1 102.9(4) 1_555 1_555 n
C2a Fe2 C2a 133(7) 3_555 6_555 n
C2a Fe2 C2a 80.8(26) 3_555 13_555 n
C2a Fe2 C2a 80.8(26) 3_555 16_555 n
C2a Fe2 O2b 43(4) 3_555 3_555 n
C2a Fe2 O2b 175(8) 3_555 6_555 n
C2a Fe2 O2b 97.5(14) 3_555 13_555 n
C2a Fe2 O2b 97.5(14) 3_555 16_555 n
C2a Fe2 O2a 66(4) 3_555 3_555 n
C2a Fe2 C2a 80.8(26) 6_555 13_555 n
C2a Fe2 C2a 80.8(26) 6_555 16_555 n
C2a Fe2 O2b 175(8) 6_555 3_555 n
C2a Fe2 O2b 43(4) 6_555 6_555 n
C2a Fe2 O2b 97.5(14) 6_555 13_555 n
C2a Fe2 O2b 97.5(14) 6_555 16_555 n
C2a Fe2 O2a 66(4) 6_555 3_555 n
C2a Fe2 C2a 133(7) 13_555 16_555 n
C2a Fe2 O2b 97.5(14) 13_555 3_555 n
C2a Fe2 O2b 97.5(14) 13_555 6_555 n
C2a Fe2 O2b 43(4) 13_555 13_555 n
C2a Fe2 O2b 175(8) 13_555 16_555 n
C2a Fe2 O2a 66(4) 13_555 3_555 n
C2a Fe2 O2b 97.5(14) 16_555 3_555 n
C2a Fe2 O2b 97.5(14) 16_555 6_555 n
C2a Fe2 O2b 175(8) 16_555 13_555 n
C2a Fe2 O2b 43(4) 16_555 16_555 n
C2a Fe2 O2a 66(4) 16_555 3_555 n
O2b Fe2 O2b 142(10) 3_555 6_555 n
O2b Fe2 O2b 83.9(31) 3_555 13_555 n
O2b Fe2 O2b 83.9(31) 3_555 16_555 n
O2b Fe2 O2a 109(5) 3_555 3_555 n
O2b Fe2 O2b 83.9(31) 6_555 13_555 n
O2b Fe2 O2b 83.9(31) 6_555 16_555 n
O2b Fe2 O2a 109(5) 6_555 3_555 n
O2b Fe2 O2b 142(10) 13_555 16_555 n
O2b Fe2 O2a 109(5) 13_555 3_555 n
O2b Fe2 O2a 109(5) 16_555 3_555 n
Cs Os Cs 90.8(20) 1_555 4_555 n
Cs Os O1a 45.4(10) 1_555 1_555 n
Cs Os C1a 67.1(14) 1_555 1_555 n
Cs Os C1a 67.1(14) 1_555 12_565 n
Cs Os O1a 45.4(10) 4_555 1_555 n
Cs Os C1a 67.1(14) 4_555 1_555 n
Cs Os C1a 67.1(14) 4_555 12_565 n
O1a Os C1a 56.4(20) 1_555 1_555 n
O1a Os C1a 56.4(20) 1_555 12_565 n
C1a Os C1a 113(4) 1_555 12_565 n
Os Cs O1a 5.9(11) 1_555 1_555 n
Os Cs C1a 50.8(10) 1_555 1_555 n
Os Cs C1a 50.8(10) 1_555 12_565 n
Os Cs Hsa 108.2(11) 1_555 1_555 n
Os Cs Hsb 107.4(10) 1_555 1_555 n
Os Cs Hsb 107.4(10) 1_555 -10_565 n
O1a Cs C1a 48.5(8) 1_555 1_555 n
O1a Cs C1a 48.5(8) 1_555 12_565 n
O1a Cs Hsa 114.2(15) 1_555 1_555 n
O1a Cs Hsb 104.7(11) 1_555 1_555 n
O1a Cs Hsb 104.7(11) 1_555 -10_565 n
C1a Cs C1a 89.0(13) 1_555 12_565 n
C1a Cs Hsa 120.8(15) 1_555 1_555 n
C1a Cs Hsb 56.6(15) 1_555 1_555 n
C1a Cs Hsb 130.1(16) 1_555 -10_565 n
C1a Cs Hsa 120.8(15) 12_565 1_555 n
C1a Cs Hsb 130.1(16) 12_565 1_555 n
C1a Cs Hsb 56.6(15) 12_565 -10_565 n
Hsa Cs Hsb 108.3(10) 1_555 1_555 n
Hsa Cs Hsb 108.3(10) 1_555 -10_565 n
Hsb Cs Hsb 116.9(27) 1_555 -10_565 n
Os O1a Cs 128.7(14) 1_555 1_555 n
Os O1a Cs 128.7(14) 1_555 4_555 n
Os O1a C1a 115.8(24) 1_555 1_555 n
Os O1a C1a 115.8(24) 1_555 12_565 n
Cs O1a Cs 102.6(28) 1_555 4_555 n
Cs O1a C1a 74.2(16) 1_555 1_555 n
Cs O1a C1a 74.2(16) 1_555 12_565 n
Cs O1a C1a 74.2(16) 4_555 1_555 n
Cs O1a C1a 74.2(16) 4_555 12_565 n
C1a O1a C1a 128(5) 1_555 12_565 n
C1a O1b Hsb 51.8(17) 1_555 1_555 n
C1a O1b Hsb 51.8(17) 1_555 4_555 n
Hsb O1b Hsb 70.9(27) 1_555 4_555 n
Os C1a Cs 62.1(9) 1_555 1_555 n
Os C1a Cs 62.1(9) 1_555 4_555 n
Os C1a O1a 7.8(13) 1_555 1_555 n
Os C1a O1b 168(4) 1_555 1_555 n
Os C1a Hsb 105.3(17) 1_555 1_555 n
Os C1a Hsb 105.3(17) 1_555 4_555 n
Cs C1a Cs 86.1(20) 1_555 4_555 n
Cs C1a O1a 57.3(14) 1_555 1_555 n
Cs C1a O1b 124.8(21) 1_555 1_555 n
Cs C1a Hsb 43.3(10) 1_555 1_555 n
Cs C1a Hsb 105.7(31) 1_555 4_555 n
Cs C1a O1a 57.3(14) 4_555 1_555 n
Cs C1a O1b 124.8(21) 4_555 1_555 n
Cs C1a Hsb 105.7(31) 4_555 1_555 n
Cs C1a Hsb 43.3(10) 4_555 4_555 n
O1a C1a O1b 176(4) 1_555 1_555 n
O1a C1a Hsb 100.2(22) 1_555 1_555 n
O1a C1a Hsb 100.2(22) 1_555 4_555 n
O1b C1a Hsb 82.3(24) 1_555 1_555 n
O1b C1a Hsb 82.3(24) 1_555 4_555 n
Hsb C1a Hsb 94(4) 1_555 4_555 n
Cs Hsb O1b 125.2(21) 1_555 1_555 n
Cs Hsb C1a 80.1(13) 1_555 1_555 n
O1b Hsb C1a 45.9(14) 1_555 1_555 n
Fe2 C2a C2a 24(4) 2_555 4_555 n
Fe2 C2a C2a 49.6(13) 2_555 14_555 n
Fe2 C2a C2a 49.6(13) 2_555 17_555 n
Fe2 C2a O2b 108(5) 2_555 1_555 n
Fe2 C2a O2a 71.9(34) 2_555 1_555 n
C2a C2a C2a 45.0000(7) 4_555 14_555 n
C2a C2a C2a 45.0000(7) 4_555 17_555 n
C2a C2a O2b 132(5) 4_555 1_555 n
C2a C2a O2a 48.3(23) 4_555 1_555 n
C2a C2a C2a 90.0000(14) 14_555 17_555 n
C2a C2a O2b 117.9(30) 14_555 1_555 n
C2a C2a O2a 61.9(14) 14_555 1_555 n
C2a C2a O2b 117.9(30) 17_555 1_555 n
C2a C2a O2a 61.9(14) 17_555 1_555 n
O2b C2a O2a 180.000(10) 1_555 1_555 n
Fe2 O2b C2a 29.4(19) 2_555 1_555 n
Fe2 O2b O3b 166(11) 2_555 2_555 n
C2a O2b O3b 164(11) 1_555 2_555 n
Fe2 O2a C2a 41.7(23) 2_555 1_555 n
Fe2 O2a C2a 41.7(23) 2_555 4_555 n
Fe2 O2a C2a 41.7(23) 2_555 14_555 n
Fe2 O2a C2a 41.7(23) 2_555 17_555 n
C2a O2a C2a 83(5) 1_555 4_555 n
C2a O2a C2a 56.1(27) 1_555 14_555 n
C2a O2a C2a 56.1(27) 1_555 17_555 n
C2a O2a C2a 56.1(27) 4_555 14_555 n
C2a O2a C2a 56.1(27) 4_555 17_555 n
C2a O2a C2a 83(5) 14_555 17_555 n
O3a C3a O3a 58(9) 1_555 13_555 n
O3a C3a O3b 180.00(4) 1_555 1_555 n
O3a C3a O3b 123(9) 1_555 13_555 n
O3a C3a O3b 123(9) 13_555 1_555 n
O3a C3a O3b 180.00(4) 13_555 13_555 n
O3b C3a O3b 57(9) 1_555 13_555 n
C3a O3a O3a 61(5) 1_555 13_555 n
O2b O3b C3a 106(8) 3_555 1_555 n
O2b O3b O3b 168(7) 3_555 13_555 n
C3a O3b O3b 62(5) 1_555 13_555 n

loop_
_geom_bond_atom_site_label_1
_geom_bond_atom_site_label_2
_geom_bond_distance
_geom_bond_site_symmetry_2
_geom_bond_publ_flag
Fe1 Fe1 3.559(10) 14_555 n
Fe1 Fe1 3.559(10) 19_555 n
Fe1 Cl1 2.516(7) 1_555 n
Fe1 N1 2.1445(34) 1_555 n
Fe1 N1 2.1445(34) 4_555 n
Fe1 N1 2.1445(34) 12_565 n
Fe1 N1 3.050(5) 17_555 n
Fe1 N1 3.050(5) 19_555 n
Fe1 N1 3.050(5) 23_565 n
Fe1 N1 2.1445(34) -10_565 n
Fe1 N1 3.050(5) -14_565 n
Fe1 N2 3.148(4) 1_555 n
Fe1 N2 3.148(4) 4_555 n
Fe1 N2 3.148(4) 12_565 n
Fe1 N2 3.148(4) -10_565 n
Fe1 Os 2.175(10) 1_555 n
Fe1 Cs 3.338(16) 1_555 n
Fe1 Cs 3.338(16) 4_555 n
Fe1 O1a 2.364(29) 1_555 n
Fe1 O1b 3.92(4) 1_555 n
Fe1 O1b 3.92(4) 12_565 n
Fe1 C1a 3.053(32) 1_555 n
Fe1 C1a 3.053(32) 12_565 n
Fe1 Hsa 3.324(29) 1_555 n
Fe1 Hsa 3.324(29) 4_555 n
C1 C2 1.451(11) 1_555 n
C1 N1 2.109(8) 1_555 n
C1 N1 2.109(8) 19_555 n
C1 N2 1.360(6) 1_555 n
C1 N2 1.360(6) 19_555 n
C2 C1 1.451(11) 1_555 n
C2 C3 1.439(5) 1_555 n
C2 C3 1.439(5) 7_555 n
C3 C2 1.439(5) 1_555 n
C3 C2 1.439(5) 9_555 n
C3 H1 0.940(10) 1_555 n
Cl1 Fe1 2.516(7) 1_555 n
Cl1 Fe1 2.516(7) 10_555 n
Cl1 Fe1 2.516(7) 14_555 n
Cl1 Fe1 2.516(7) 19_555 n
Cl1 N1 3.269(4) 1_555 n
Cl1 N1 3.269(4) 4_555 n
Cl1 N1 3.269(4) 10_555 n
Cl1 N1 3.269(4) 12_565 n
Cl1 N1 3.269(4) 14_555 n
Cl1 N1 3.269(4) 17_555 n
Cl1 N1 3.269(4) 19_555 n
Cl1 N1 3.269(4) 23_565 n
Cl1 N1 3.269(4) -1_565 n
Cl1 N1 3.269(4) -4_565 n
Cl1 N1 3.269(4) -10_565 n
Cl1 N1 3.269(4) -12_555 n
Cl1 N1 3.269(4) -14_565 n
Cl1 N1 3.269(4) -17_565 n
Cl1 N1 3.269(4) -19_565 n
Cl1 N1 3.269(4) -23_555 n
Cl1 Fe2 4.39(5) 2_555 n
Cl1 Fe2 4.39(5) 11_565 n
Cl1 O2a 3.198(8) 1_555 n
Cl1 O2a 3.198(8) 12_565 n
N1 Fe1 2.1445(34) 1_555 n
N1 Fe1 3.050(5) 19_555 n
N1 C1 2.109(8) 1_555 n
N1 Cl1 3.269(4) 1_555 n
N1 N1 1.322(9) 19_555 n
N1 N2 1.338(5) 1_555 n
N2 Fe1 3.148(4) 1_555 n
N2 C1 1.360(6) 1_555 n
N2 N1 1.338(5) 1_555 n
H1 C3 0.940(10) 1_555 n
Fe2 Cl1 4.39(5) 3_555 n
Fe2 C2a 0.83(5) 3_555 n
Fe2 C2a 0.83(5) 6_555 n
Fe2 C2a 0.83(5) 13_555 n
Fe2 C2a 0.83(5) 16_555 n
Fe2 O2b 1.61(7) 3_555 n
Fe2 O2b 1.61(7) 6_555 n
Fe2 O2b 1.61(7) 13_555 n
Fe2 O2b 1.61(7) 16_555 n
Fe2 O2a 1.19(5) 3_555 n
Fe2 C3a 3.58(4) 1_555 n
Fe2 C3a 3.58(4) 3_555 n
Fe2 C3a 3.58(4) 9_555 n
Fe2 C3a 3.58(4) 12_555 n
Fe2 O3a 3.17(9) 3_555 n
Fe2 O3a 3.17(9) 9_555 n
Fe2 O3a 3.17(9) 13_555 n
Fe2 O3a 3.17(9) 24_555 n
Fe2 O3b 3.21(9) 1_555 n
Fe2 O3b 3.21(9) 12_555 n
Fe2 O3b 3.21(9) 15_555 n
Fe2 O3b 3.21(9) 21_555 n
Os Fe1 2.175(10) 1_555 n
Os Cs 1.429(11) 1_555 n
Os Cs 1.429(11) 4_555 n
Os O1a 0.189(32) 1_555 n
Os O1b 2.396(21) 1_555 n
Os O1b 2.396(21) 12_565 n
Os C1a 1.253(19) 1_555 n
Os C1a 1.253(19) 12_565 n
Cs Fe1 3.338(16) 1_555 n
Cs Os 1.429(11) 1_555 n
Cs Cs 2.03(4) 4_555 n
Cs O1a 1.303(23) 1_555 n
Cs O1b 2.350(29) 1_555 n
Cs O1b 2.350(29) 12_565 n
Cs C1a 1.490(25) 1_555 n
Cs C1a 1.490(25) 12_565 n
Cs Hsa 1.000(11) 1_555 n
Cs Hsb 1.037(11) 1_555 n
Cs Hsb 1.037(11) -10_565 n
O1a Fe1 2.364(29) 1_555 n
O1a Os 0.189(32) 1_555 n
O1a Cs 1.303(23) 1_555 n
O1a Cs 1.303(23) 4_555 n
O1a O1b 2.313(16) 1_555 n
O1a O1b 2.313(16) 12_565 n
O1a C1a 1.160(11) 1_555 n
O1a C1a 1.160(11) 12_565 n
O1b Fe1 3.92(4) 1_555 n
O1b Os 2.396(21) 1_555 n
O1b Cs 2.350(29) 1_555 n
O1b Cs 2.350(29) 4_555 n
O1b O1a 2.313(16) 1_555 n
O1b O1b 2.15(6) 13_555 n
O1b C1a 1.155(11) 1_555 n
C1a Fe1 3.053(32) 1_555 n
C1a Os 1.253(19) 1_555 n
C1a Cs 1.490(25) 1_555 n
C1a Cs 1.490(25) 4_555 n
C1a O1a 1.160(11) 1_555 n
C1a O1b 1.155(11) 1_555 n
C1a C1a 2.09(5) 12_565 n
C1a Hsb 1.26(4) 1_555 n
C1a Hsb 1.26(4) 4_555 n
Hsa Fe1 3.324(29) 1_555 n
Hsa Cs 1.000(11) 1_555 n
Hsa Hsb 1.652(16) 1_555 n
Hsa Hsb 1.652(16) -10_565 n
Hsb Cs 1.037(11) 1_555 n
Hsb C1a 1.26(4) 1_555 n
Hsb Hsa 1.652(16) 1_555 n
Hsb Hsb 1.85(6) 4_555 n
Hsb Hsb 1.768(32) -10_565 n
C2a Fe2 0.83(5) 2_555 n
C2a C2a 1.53(7) 4_555 n
C2a C2a 1.08(5) 14_555 n
C2a C2a 1.08(5) 17_555 n
C2a O2b 1.149(11) 1_555 n
C2a O2b 2.45(11) 4_555 n
C2a O2b 1.91(7) 14_555 n
C2a O2b 1.91(7) 17_555 n
C2a O2a 1.148(11) 1_555 n
O2b Fe2 1.61(7) 2_555 n
O2b C2a 1.149(11) 1_555 n
O2b C2a 2.45(11) 4_555 n
O2b C2a 1.91(7) 14_555 n
O2b C2a 1.91(7) 17_555 n
O2b O2b 2.16(15) 14_555 n
O2b O2b 2.16(15) 17_555 n
O2b O2a 2.298(16) 1_555 n
O2b C3a 2.23(5) 2_555 n
O2b O3a 2.30(13) 14_555 n
O2b O3b 1.62(10) 2_555 n
O2b O3b 2.70(8) 14_555 n
O2a Cl1 3.198(8) 1_555 n
O2a Fe2 1.19(5) 2_555 n
O2a C2a 1.148(11) 1_555 n
O2a C2a 1.148(11) 4_555 n
O2a C2a 1.148(11) 14_555 n
O2a C2a 1.148(11) 17_555 n
O2a O2b 2.298(16) 1_555 n
O2a O2b 2.298(16) 4_555 n
O2a O2b 2.298(16) 14_555 n
O2a O2b 2.298(16) 17_555 n
C3a Fe2 3.58(4) 1_555 n
C3a Fe2 3.58(4) 2_555 n
C3a O2b 2.23(5) 3_555 n
C3a O2b 2.23(5) 14_555 n
C3a O3a 1.154(11) 1_555 n
C3a O3a 1.154(11) 13_555 n
C3a O3b 1.154(11) 1_555 n
C3a O3b 1.154(11) 13_555 n
O3a Fe2 3.17(9) 2_555 n
O3a O2b 2.30(13) 14_555 n
O3a C3a 1.154(11) 1_555 n
O3a O3a 2.78(11) 2_555 n
O3a O3a 2.78(11) 3_555 n
O3a O3a 2.78(11) 7_555 n
O3a O3a 2.78(11) 9_555 n
O3a O3a 2.89(18) 10_555 n
O3a O3a 1.12(16) 13_555 n
O3a O3a 2.04(13) 14_555 n
O3a O3a 2.04(13) 19_555 n
O3a O3b 2.308(16) 1_555 n
O3a O3b 2.03(8) 13_555 n
O3b Fe2 3.21(9) 1_555 n
O3b O2b 1.62(10) 3_555 n
O3b O2b 2.70(8) 14_555 n
O3b C3a 1.154(11) 1_555 n
O3b O3a 2.308(16) 1_555 n
O3b O3a 2.03(8) 13_555 n
O3b O3b 1.09(16) 13_555 n

loop_
_gsas_i100_meas
100.00
41.40
69.09
0.09
0.00
0.61
6.80
4.16
8.65
0.00
12.35
3.84
0.33
0.45
8.67
1.29
6.04
2.73
3.18
6.49
0.04
0.28
0.19
0.12
0.20
0.77
0.75
0.97
4.31
2.31
1.14
1.35
0.61
8.83
0.80
0.14
2.98
0.14
1.80
0.00
0.54
0.00
0.35
0.63
0.03
1.14
0.97
0.19
0.92
0.37
0.02
1.55
0.75
0.01
1.28
0.66
0.13
1.38
0.05
3.41
1.04
0.68
2.47
0.21
0.66
0.62
0.00
0.06
0.37
1.86
0.01
0.07
1.27
1.18
1.60
0.86
0.37
0.47
0.44
0.21
0.49
1.01
1.75
0.44
0.06
0.07
0.19
0.53
0.29
0.01
0.22
0.04
0.09
0.56
1.03
2.75
2.96
0.22
0.02
1.22
0.11
0.00
0.84
0.56
1.45
1.66
0.15
0.23
1.17
0.11
0.18
0.02
0.00
0.97
0.41
0.13
0.15
1.77
0.18
1.01
0.10
0.37
0.27
0.02
0.62
3.19
0.43
0.01
0.03
0.09
0.83
0.34
0.00
2.32
0.49
0.05
0.03
0.22
0.26
0.08
0.53
0.03
0.14
0.01
0.45
0.92
0.00
0.03
0.01
0.53
0.09
0.34
0.69
0.43
0.58
0.20
0.55
0.27
0.01
0.12
0.58
0.11
0.00
0.53
0.00
0.63
0.85
0.01
0.26
0.17
0.04
0.01
0.11
0.03
0.06
0.46
0.03
3.74
0.25
0.14
0.00
0.15
0.14
0.42
0.62
0.30
0.02
0.29
0.03
0.51
0.03
0.00
0.12
0.01
0.30
0.10
0.09
0.27
0.05
0.55
0.00
0.25
0.70
0.10
0.21
0.08
0.15
0.00
0.00
0.00
0.46
0.07
1.05
0.06
0.03
0.01
2.71
0.01
0.08
0.01
0.03
0.05
0.93
1.89
1.29
0.06
0.13
0.23
0.01
0.40
0.17
0.01
0.60
1.55
0.35
0.23
0.08
0.08
0.00
0.19
0.00
0.25
0.01
0.00
0.07
0.04
0.62
0.28
0.30
0.21
1.25
1.40
1.11
0.01
0.91
0.00
0.01
0.01
1.33
0.00
0.09
0.58
0.05
1.80
0.13
0.09
0.00
0.07
0.52
0.01
0.18
2.94
0.07
0.03
0.33
0.01
0.98
0.00
0.10
0.00
0.10
0.73
0.15
0.44
1.85
0.33
1.21
0.00
0.30
0.64
0.71
0.10
0.20
0.08
0.25
0.01
0.35
0.05
0.13
0.27
0.66
0.00
0.63
0.07
0.77
0.07
0.74
0.14
0.03
1.02
0.74
0.00
0.04
0.01
0.30
0.01
0.02
0.08
0.10
0.42
0.00
1.24
0.31
0.47
0.01
0.02
0.62
0.11
0.46
1.30
2.40
0.51
0.55
0.90
0.00
0.00
0.31
0.00
0.04
0.41
0.17
0.68
0.34
0.35
0.04
0.10
0.37
0.11
0.02
0.02
0.37
0.58
0.41
0.09
0.22
0.01
1.17
0.00
1.33
0.02
0.83
0.00
0.70
0.27
0.00
0.16
0.51
0.37
0.00
0.12
2.39
0.26
0.21
0.00
0.68
0.64
0.00
0.75
0.05
0.41
0.25
0.00
0.27
0.00
0.91
0.01
0.02
0.13
0.06
0.21
0.27
0.79
0.04
0.85
0.14
1.77
1.49
0.03
0.19
0.57
0.39
0.32
0.01
0.02
0.04
0.00
0.08
0.02
0.01
0.00
1.33
0.15
0.53
0.03
0.60
0.59
0.05
0.08
0.38
0.39
0.32
0.01
0.97
0.02
0.10
0.01
0.04
0.01
0.00
0.02
0.60
0.33
0.22
0.00
0.03
0.02
0.75
0.00
0.48
0.41
0.04
0.05
0.18
0.48
0.04
0.03
0.37
0.46
1.80
0.09
0.49
0.03
1.15
0.19
0.03
0.61
0.03
0.08
0.94
1.05
0.55
0.00
0.21
0.10
0.00
0.14
0.01
0.60
1.37
0.16
0.35
1.23
0.14
0.00
0.05
0.05
0.09
0.43
0.04
0.10
0.03
0.16
0.76
0.34
0.43
0.33
0.55
0.27
0.21
0.21
0.22
0.04
0.19
0.12
0.11
0.22
1.23
0.34
0.05
0.06
0.73
0.01
0.36
0.32
0.79
0.05
0.78
0.03
0.02
0.33
0.01
0.32
0.00
0.22
0.01
0.04
1.05
0.01
0.01
1.08
0.08
0.03
0.60
0.28
0.07
0.08
0.04
1.45
0.20
0.03
1.14
1.27
0.06
0.03
0.62
0.24
0.55
0.55
0.01
0.03
0.16
0.26
0.10
0.06
2.44
0.40
0.04
0.01
0.08
0.16
0.03
0.02
0.31
0.06
0.39
0.65
0.06
0.03
0.19
1.77
2.15
0.08
0.24
0.68
0.01
1.12
0.40
0.18
0.25
0.09
0.16
0.01
0.30
0.17
0.48
0.73
0.09
0.23
0.01
0.02
0.00
0.07
0.02
0.10
2.91
0.05
0.00
1.37
0.00
1.16
0.64
0.55
0.75
0.01
0.27
0.67
0.29
0.01
0.43
0.01
0.12
0.31
0.03
0.16
0.12
0.11
0.00
0.00
0.00
1.40
4.00
1.89
0.11
3.21
0.02
0.09
0.16
0.02
0.24
0.01
0.94
0.02
0.02
0.53
0.02
0.17
0.02
1.16
0.95
0.60
0.99
0.06
0.28
0.02
0.60
0.15
0.36
0.89
0.09
0.00
0.02
0.42
0.00
2.33
0.34
0.40
1.10
2.30
0.38
0.94
1.44
1.67
0.39
0.00
0.05
0.02
0.21
2.80
0.00
0.32
0.87
0.01
0.30
0.29
1.68
4.98
